data_2106531
loop_
_publ_author_name
'Johansson, L.G.'
'Lindqvist, O.'
'Vannerberg, N.G.'

_publ_section_title
;
 The structure of cesium hydrogensulfite
;
_journal_name_full 'Acta Crystallographica B (24,1968-38,1982)'
_journal_page_first 2523
_journal_page_last 2526
_journal_volume 36
_journal_year 1980
_chemical_formula_sum 'Cs H O3 S'
_chemical_name_systematic 'Cs (H S O3)'
_space_group_IT_number 160
_symmetry_space_group_name_Hall 'P 3* -2'
_symmetry_space_group_name_H-M 'R 3 m :R'
_cell_angle_alpha 85.31
_cell_angle_beta 85.31
_cell_angle_gamma 85.31
_cell_formula_units_Z 1
_cell_length_a 4.6721
_cell_length_b 4.6721
_cell_length_c 4.6721
_cell_volume 101.013
_citation_journal_id_ASTM ACBCAR
_cod_data_source_file Johansson_ACBCAR_1980_69.cif
_cod_data_source_block H1Cs1O3S1
_cod_original_cell_volume 101.0134
_cod_original_sg_symbol_Hall 'R 3 -2" (-y+z,x+z,-x+y+z)'
_cod_original_formula_sum 'H1 Cs1 O3 S1'
_cod_database_code 2106531

loop_
_symmetry_equiv_pos_as_xyz
x,y,z
z,x,y
y,z,x
y,x,z
z,y,x
x,z,y

loop_
_atom_site_label
_atom_site_type_symbol
_atom_site_fract_x
_atom_site_fract_y
_atom_site_fract_z
_atom_site_occupancy
_atom_site_U_iso_or_equiv
O1 O-2 0.1461 0.5293 0.5293 1 0.0
Cs1 Cs+1 0 0 0 1 0.0
S1 S+4 0.4461 0.4461 0.4461 1 0.0
